data_2213466
loop_
_publ_author_name
'Jia, Li-Hui'
'Liu, Zu-Li'
'Liu, Wei'

_publ_section_title
;
 4-(1<i>H</i>-1,2,4-Triazol-3-yl)-4<i>H</i>-1,2,4-triazole monohydrate
;
_journal_coeditor_code LH2370
_journal_issue 5
_journal_name_full 'Acta Crystallographica Section E'
_journal_page_first o2766
_journal_page_last o2766
_journal_paper_doi 10.1107/S1600536807020272
_journal_volume 63
_journal_year 2007
_chemical_formula_iupac 'C4 H4 N6, H2 O'
_chemical_formula_moiety 'C4 H4 N6, H2 O'
_chemical_formula_sum 'C4 H6 N6 O'
_chemical_formula_weight 154.15
_chemical_name_systematic
;
4-(1<i>H</i>-1,2,4-Triazol-3-yl)-4<i>H</i>-1,2,4-triazole monohydrate
;
_space_group_IT_number 9
_symmetry_cell_setting monoclinic
_symmetry_space_group_name_Hall 'C -2yc'
_symmetry_space_group_name_H-M 'C 1 c 1'
_atom_sites_solution_hydrogens geom
_atom_sites_solution_primary direct
_atom_sites_solution_secondary difmap
_audit_creation_method SHELXL-97
_cell_angle_alpha 90.00
_cell_angle_beta 91.7850(10)
_cell_angle_gamma 90.00
_cell_formula_units_Z 4
_cell_length_a 3.8716(3)
_cell_length_b 15.8019(14)
_cell_length_c 10.8874(9)
_cell_measurement_reflns_used 1837
_cell_measurement_temperature 296(2)
_cell_measurement_theta_max 28.07
_cell_measurement_theta_min 2.58
_cell_volume 665.75(10)
_computing_cell_refinement 'SAINT-Plus (Bruker, 2001)'
_computing_data_collection 'SMART (Bruker, 2001)'
_computing_data_reduction SAINT-Plus
_computing_molecular_graphics 'PLATON (Spek, 2003)'
_computing_publication_material PLATON
_computing_structure_refinement 'SHELXL97 (Sheldrick, 1997)'
_computing_structure_solution 'SHELXS97 (Sheldrick, 1997)'
_diffrn_ambient_temperature 298(2)
_diffrn_measured_fraction_theta_full 0.997
_diffrn_measured_fraction_theta_max 0.997
_diffrn_measurement_device_type 'Bruker SMART APEX CCD area-detector'
_diffrn_measurement_method '0.3\% wide \w exposures'
_diffrn_radiation_monochromator graphite
_diffrn_radiation_source 'fine focus sealed Siemens Mo tube'
_diffrn_radiation_type 'Mo k\a'
_diffrn_radiation_wavelength 0.71073
_diffrn_reflns_av_R_equivalents 0.0274
_diffrn_reflns_av_sigmaI/netI 0.0245
_diffrn_reflns_limit_h_max 4
_diffrn_reflns_limit_h_min -4
_diffrn_reflns_limit_k_max 20
_diffrn_reflns_limit_k_min -18
_diffrn_reflns_limit_l_max 13
_diffrn_reflns_limit_l_min -13
_diffrn_reflns_number 2254
_diffrn_reflns_theta_full 27.00
_diffrn_reflns_theta_max 27.00
_diffrn_reflns_theta_min 2.58
_exptl_absorpt_coefficient_mu 0.120
_exptl_absorpt_correction_T_max 0.9881
_exptl_absorpt_correction_T_min 0.9764
_exptl_absorpt_correction_type multi-scan
_exptl_absorpt_process_details '(SADABS; Sheldrick, 2001)'
_exptl_crystal_colour colorless
_exptl_crystal_density_diffrn 1.538
_exptl_crystal_density_method 'not measured'
_exptl_crystal_description plate
_exptl_crystal_F_000 320
_exptl_crystal_size_max 0.20
_exptl_crystal_size_mid 0.10
_exptl_crystal_size_min 0.04
_refine_diff_density_max 0.174
_refine_diff_density_min -0.212
_refine_ls_extinction_method none
_refine_ls_goodness_of_fit_ref 1.063
_refine_ls_hydrogen_treatment mixed
_refine_ls_matrix_type full
_refine_ls_number_parameters 110
_refine_ls_number_reflns 727
_refine_ls_number_restraints 6
_refine_ls_restrained_S_all 1.062
_refine_ls_R_factor_all 0.0351
_refine_ls_R_factor_gt 0.0344
_refine_ls_shift/su_max 0.000
_refine_ls_shift/su_mean 0.000
_refine_ls_structure_factor_coef Fsqd
_refine_ls_weighting_details 'calc w=1/[\s^2^(Fo^2^)+(0.0579P)^2^+0.1815P] where P=(Fo^2^+2Fc^2^)/3'
_refine_ls_weighting_scheme calc
_refine_ls_wR_factor_gt 0.0882
_refine_ls_wR_factor_ref 0.0890
_reflns_number_gt 709
_reflns_number_total 727
_reflns_threshold_expression I>2\s(I)
_cod_data_source_file lh2370.cif
_cod_data_source_block I
_cod_depositor_comments
;
The following automatic conversions were performed:
'_symmetry_cell_setting' value 'Monoclinic' changed to 'monoclinic'
according to '/home/saulius/struct/CIF-dictionaries/cif_core.dic'
dictionary named 'cif_core.dic' version 2.4.1 from 2010-06-29.

Automatic conversion script
Id: cif_fix_enum 1527 2010-12-29 10:47:43Z saulius 

The following automatic conversions were performed:

'_symmetry_cell_setting' value 'Monoclinic' changed to 'monoclinic'
according to /home/saulius/struct/CIF-dictionaries/cif_core.dic
dictionary named 'cif_core.dic' version 2.4.1 from 2010-06-29.

Automatic conversion script
Id: cif_fix_values 1715 2011-07-08 13:25:40Z adriana 
;
_cod_original_sg_symbol_H-M 'C c'
_cod_database_code 2213466
_cod_database_fobs_code 2213466

loop_
_symmetry_equiv_pos_as_xyz
'x, y, z'
'x, -y, z+1/2'
'x+1/2, y+1/2, z'
'x+1/2, -y+1/2, z+1/2'

loop_
_atom_site_type_symbol
_atom_site_label
_atom_site_fract_x
_atom_site_fract_y
_atom_site_fract_z
_atom_site_U_iso_or_equiv
_atom_site_adp_type
_atom_site_calc_flag
_atom_site_refinement_flags
_atom_site_occupancy
C C1 0.1950(6) 0.28332(13) 0.7395(2) 0.0286(5) Uani d . 1
C C2 -0.0527(8) 0.39041(17) 0.7999(2) 0.0403(6) Uani d . 1
H H2 -0.1431 0.4331 0.8481 0.048 Uiso calc R 1
C C3 0.4923(7) 0.16139(17) 0.6439(2) 0.0383(6) Uani d . 1
H H3 0.4433 0.1745 0.5619 0.046 Uiso calc R 1
C C4 0.5157(8) 0.16590(16) 0.8413(2) 0.0363(6) Uani d . 1
H H4 0.4867 0.1829 0.9222 0.044 Uiso calc R 1
N N1 0.0761(6) 0.31653(13) 0.63646(19) 0.0363(5) Uani d . 1
N N2 -0.0840(6) 0.38719(14) 0.67866(19) 0.0378(5) Uani d D 1
H H2A -0.187(8) 0.4237(18) 0.627(3) 0.052(9) Uiso d D 1
N N3 0.1248(7) 0.32463(13) 0.84350(19) 0.0385(6) Uani d . 1
N N4 0.3879(5) 0.20801(11) 0.74086(18) 0.0293(4) Uani d . 1
N N5 0.6829(6) 0.09913(14) 0.80910(18) 0.0406(6) Uani d . 1
N N6 0.6694(7) 0.09619(14) 0.6813(2) 0.0412(5) Uani d . 1
O O1 -0.4451(6) 0.48966(11) 0.5130(2) 0.0423(5) Uani d D 1
H H1A -0.584(9) 0.465(2) 0.466(3) 0.064 Uiso d D 1
H H1B -0.561(9) 0.5245(19) 0.553(3) 0.064 Uiso d D 1

loop_
_atom_site_aniso_label
_atom_site_aniso_U_11
_atom_site_aniso_U_22
_atom_site_aniso_U_33
_atom_site_aniso_U_12
_atom_site_aniso_U_13
_atom_site_aniso_U_23
C1 0.0330(12) 0.0295(9) 0.0236(9) -0.0055(8) 0.0036(8) 0.0001(8)
C2 0.0498(16) 0.0358(12) 0.0356(13) 0.0012(10) 0.0075(11) -0.0059(10)
C3 0.0481(16) 0.0390(12) 0.0278(11) 0.0028(10) 0.0025(11) -0.0035(9)
C4 0.0460(14) 0.0405(12) 0.0224(10) -0.0007(10) -0.0013(10) 0.0025(9)
N1 0.0455(13) 0.0365(11) 0.0268(9) 0.0037(8) 0.0011(8) 0.0003(7)
N2 0.0440(13) 0.0332(10) 0.0363(10) 0.0019(8) 0.0039(9) 0.0028(8)
N3 0.0513(14) 0.0393(11) 0.0251(9) 0.0028(9) 0.0041(9) -0.0040(7)
N4 0.0346(11) 0.0325(9) 0.0208(7) -0.0021(7) 0.0011(7) -0.0002(7)
N5 0.0477(15) 0.0401(12) 0.0336(11) 0.0011(9) -0.0034(9) 0.0049(8)
N6 0.0472(14) 0.0390(12) 0.0373(11) 0.0036(10) 0.0030(10) -0.0022(9)
O1 0.0460(10) 0.0415(10) 0.0393(11) 0.0033(9) -0.0030(8) -0.0040(7)

loop_
_atom_type_symbol
_atom_type_description
_atom_type_scat_dispersion_real
_atom_type_scat_dispersion_imag
_atom_type_scat_source
C C 0.0033 0.0000 'International Tables Vol C Tables 4.2.6.8 and 6.1.1.4'
H H 0.0000 0.0000 'International Tables Vol C Tables 4.2.6.8 and 6.1.1.4'
N N 0.0061 0.0000 'International Tables Vol C Tables 4.2.6.8 and 6.1.1.4'
O O 0.0106 0.0000 'International Tables Vol C Tables 4.2.6.8 and 6.1.1.4'

loop_
_geom_angle_atom_site_label_1
_geom_angle_atom_site_label_2
_geom_angle_atom_site_label_3
_geom_angle
_geom_angle_publ_flag
N1 C1 N3 116.9(2) no
N1 C1 N4 121.40(19) no
N3 C1 N4 121.67(19) no
N2 C2 N3 111.0(3) no
N2 C2 H2 124.5 no
N3 C2 H2 124.5 no
N6 C3 N4 110.7(2) no
N6 C3 H3 124.6 no
N4 C3 H3 124.6 no
N5 C4 N4 110.7(2) no
N5 C4 H4 124.6 no
N4 C4 H4 124.6 no
C1 N1 N2 101.0(2) no
C2 N2 N1 109.8(2) no
C2 N2 O1 131.0(2) no
N1 N2 O1 119.00(16) no
C2 N2 H2A 129(2) no
N1 N2 H2A 121(2) no
C2 N3 C1 101.3(2) no
C3 N4 C4 104.5(2) no
C3 N4 C1 128.46(19) no
C4 N4 C1 127.06(19) no
C4 N5 N6 107.2(2) no
C3 N6 N5 106.9(2) no
N2 O1 H1A 115(3) no
N2 O1 H1B 108(3) no
H1A O1 H1B 107(3) no

loop_
_geom_bond_atom_site_label_1
_geom_bond_atom_site_label_2
_geom_bond_distance
_geom_bond_publ_flag
C1 N1 1.309(3) no
C1 N3 1.342(3) no
C1 N4 1.405(3) no
C2 N2 1.323(3) no
C2 N3 1.326(4) no
C2 H2 0.9300 no
C3 N6 1.296(4) no
C3 N4 1.359(3) no
C3 H3 0.9300 no
C4 N5 1.292(4) no
C4 N4 1.360(3) no
C4 H4 0.9300 no
N1 N2 1.364(3) no
N2 O1 2.770(3) no
N2 H2A 0.895(18) no
N5 N6 1.392(3) no
O1 H1A 0.835(18) no
O1 H1B 0.840(19) no

loop_
_geom_hbond_atom_site_label_D
_geom_hbond_atom_site_label_H
_geom_hbond_atom_site_label_A
_geom_hbond_site_symmetry_A
_geom_hbond_distance_DH
_geom_hbond_distance_HA
_geom_hbond_distance_DA
_geom_hbond_angle_DHA
_geom_hbond_publ_flag
O1 H1A N5 4_354 0.835(18) 2.15(2) 2.962(3) 163(4) yes
O1 H1B N6 3_355 0.840(19) 2.10(2) 2.930(3) 169(4) yes
C2 H2 O1 2_565 0.93 2.49 3.392(3) 162.8 yes
C3 H3 N3 4_554 0.93 2.50 3.334(3) 149.2 yes
C4 H4 N1 4 0.93 2.35 3.226(3) 157.4 yes
N2 H2A O1 . 0.895(18) 1.879(19) 2.770(3) 173(3) yes

loop_
_geom_torsion_atom_site_label_1
_geom_torsion_atom_site_label_2
_geom_torsion_atom_site_label_3
_geom_torsion_atom_site_label_4
_geom_torsion
_geom_torsion_publ_flag
N3 C1 N1 N2 0.8(3) no
N4 C1 N1 N2 -179.09(19) no
N3 C2 N2 N1 0.3(3) no
N3 C2 N2 O1 175.2(2) no
C1 N1 N2 C2 -0.6(3) no
C1 N1 N2 O1 -176.24(17) no
N2 C2 N3 C1 0.2(3) no
N1 C1 N3 C2 -0.6(3) no
N4 C1 N3 C2 179.2(2) no
N6 C3 N4 C4 0.0(3) no
N6 C3 N4 C1 179.3(2) no
N5 C4 N4 C3 -0.2(3) no
N5 C4 N4 C1 -179.5(2) no
N1 C1 N4 C3 3.1(3) no
N3 C1 N4 C3 -176.8(3) no
N1 C1 N4 C4 -177.7(3) no
N3 C1 N4 C4 2.4(3) no
N4 C4 N5 N6 0.3(3) no
N4 C3 N6 N5 0.2(3) no
C4 N5 N6 C3 -0.4(3) no

loop_
_cod_related_entry_id
_cod_related_entry_database
_cod_related_entry_code
1 ChemSpider 21124642
